data_7711582
loop_
_publ_author_name
'Tzeng, Biing-Chiau'
'Wu, Chung-Lun'
'Hung, Jun-Wei'
'Chien, Su-Ying'
'Lee, Gene-Hsiang'

_publ_section_title
;
 Supramolecular assembly and structural transformation of d10-metal
 complexes containing (aza-15-crown-5)dithiocarbamate
;
_journal_name_full 'Dalton Transactions'
_journal_paper_doi 10.1039/D2DT02768B
_journal_year 2022
_chemical_formula_sum 'C11 H20 Ag N O4 S2'
_chemical_formula_weight 402.27
_space_group_crystal_system orthorhombic
_space_group_IT_number 56
_space_group_name_Hall '-P 2ab 2ac'
_space_group_name_H-M_alt 'P c c n'
_atom_sites_solution_hydrogens geom
_audit_creation_method SHELXL-2019/1
_audit_update_record
;
2022-09-29 deposited with the CCDC.	2022-10-13 downloaded from the CCDC.
;
_cell_angle_alpha 90
_cell_angle_beta 90
_cell_angle_gamma 90
_cell_formula_units_Z 8
_cell_length_a 16.7239(16)
_cell_length_b 21.489(3)
_cell_length_c 8.2014(9)
_cell_measurement_reflns_used 4800
_cell_measurement_temperature 100(2)
_cell_measurement_theta_max 29.787
_cell_measurement_theta_min 3.021
_cell_volume 2947.4(6)
_computing_cell_refinement 'CrysAlisPro 1.171.39.46 (Rigaku OD, 2018)'
_computing_data_collection 'CrysAlisPro 1.171.39.46 (Rigaku OD, 2018)'
_computing_data_reduction 'CrysAlisPro 1.171.39.46 (Rigaku OD, 2018)'
_computing_molecular_graphics 'Bruker SHELXTL'
_computing_publication_material 'Bruker SHELXTL'
_computing_structure_refinement 'SHELXL-2019/1 (Sheldrick, 2019)'
_computing_structure_solution 'SHELXT (Sheldrick 2015)'
_diffrn_ambient_temperature 100(2)
_diffrn_detector_area_resol_mean 19.2486
_diffrn_measured_fraction_theta_full 0.998
_diffrn_measured_fraction_theta_max 0.998
_diffrn_measurement_device_type 'Xcalibur, Atlas, Gemini'
_diffrn_measurement_method '\w scans'
_diffrn_radiation_type MoK\a
_diffrn_radiation_wavelength 0.71073
_diffrn_reflns_av_R_equivalents 0.0556
_diffrn_reflns_av_unetI/netI 0.0471
_diffrn_reflns_Laue_measured_fraction_full 0.998
_diffrn_reflns_Laue_measured_fraction_max 0.998
_diffrn_reflns_limit_h_max 19
_diffrn_reflns_limit_h_min -19
_diffrn_reflns_limit_k_max 21
_diffrn_reflns_limit_k_min -25
_diffrn_reflns_limit_l_max 9
_diffrn_reflns_limit_l_min -9
_diffrn_reflns_number 13261
_diffrn_reflns_point_group_measured_fraction_full 0.998
_diffrn_reflns_point_group_measured_fraction_max 0.998
_diffrn_reflns_theta_full 24.998
_diffrn_reflns_theta_max 24.998
_diffrn_reflns_theta_min 2.924
_diffrn_source 'fine-focus sealed X-ray tube'
_exptl_absorpt_coefficient_mu 1.659
_exptl_absorpt_correction_T_max 1.0000
_exptl_absorpt_correction_T_min 0.8795
_exptl_absorpt_correction_type multi-scan
_exptl_absorpt_process_details
; 
CrysAlisPro 1.171.39.46 (Rigaku Oxford Diffraction, 2018) 
Empirical absorption correction using spherical harmonics, 
 implemented in SCALE3 ABSPACK scaling algorithm. 
;
_exptl_crystal_density_diffrn 1.813
_exptl_crystal_description plate
_exptl_crystal_F_000 1632
_exptl_crystal_size_max 0.250
_exptl_crystal_size_mid 0.200
_exptl_crystal_size_min 0.150
_refine_diff_density_max 1.358
_refine_diff_density_min -0.900
_refine_diff_density_rms 0.119
_refine_ls_extinction_method none
_refine_ls_goodness_of_fit_ref 1.047
_refine_ls_hydrogen_treatment constr
_refine_ls_matrix_type full
_refine_ls_number_parameters 172
_refine_ls_number_reflns 2592
_refine_ls_number_restraints 1
_refine_ls_restrained_S_all 1.048
_refine_ls_R_factor_all 0.0457
_refine_ls_R_factor_gt 0.0350
_refine_ls_shift/su_max 0.002
_refine_ls_shift/su_mean 0.000
_refine_ls_structure_factor_coef Fsqd
_refine_ls_weighting_details 'w=1/[\s^2^(Fo^2^)+(0.0380P)^2^+3.0552P] where P=(Fo^2^+2Fc^2^)/3'
_refine_ls_weighting_scheme calc
_refine_ls_wR_factor_gt 0.0812
_refine_ls_wR_factor_ref 0.0882
_reflns_Friedel_coverage 0.000
_reflns_number_gt 2149
_reflns_number_total 2592
_reflns_threshold_expression 'I > 2\s(I)'
_cod_data_source_file d2dt02768b2.cif
_cod_data_source_block IC20819
_cod_original_cell_volume 2947.5(6)
_cod_database_code 7711582
_shelx_shelxl_version_number 2019/1
_shelx_space_group_comment
; 
The symmetry employed for this shelxl refinement is uniquely defined 
by the following loop, which should always be used as a source of 
symmetry information in preference to the above space-group names. 
They are only intended as comments. 
;
_shelx_estimated_absorpt_t_min 0.682
_shelx_estimated_absorpt_t_max 0.789

loop_
_space_group_symop_operation_xyz
'x, y, z'
'-x+1/2, -y+1/2, z'
'-x, y+1/2, -z+1/2'
'x+1/2, -y, -z+1/2'
'-x, -y, -z'
'x-1/2, y-1/2, -z'
'x, -y-1/2, z-1/2'
'-x-1/2, y, z-1/2'

loop_
_atom_site_label
_atom_site_type_symbol
_atom_site_fract_x
_atom_site_fract_y
_atom_site_fract_z
_atom_site_U_iso_or_equiv
_atom_site_adp_type
_atom_site_occupancy
_atom_site_site_symmetry_order
_atom_site_calc_flag
_atom_site_refinement_flags_posn
_atom_site_refinement_flags_adp
_atom_site_refinement_flags_occupancy
_atom_site_disorder_assembly
_atom_site_disorder_group
Ag1 Ag 0.78683(2) 0.69166(2) 0.55617(4) 0.01649(14) Uani 1 1 d . U . . .
S1 S 0.80012(5) 0.64483(5) 0.26810(11) 0.0126(2) Uani 1 1 d . U . . .
S2 S 0.88967(6) 0.72501(5) 0.02954(12) 0.0152(3) Uani 1 1 d . . . . .
O1 O 1.02952(15) 0.52741(14) 0.2848(3) 0.0152(6) Uani 1 1 d . . . . .
O2 O 1.14065(15) 0.50001(14) 0.0541(3) 0.0147(6) Uani 1 1 d . . . . .
O3 O 1.25399(16) 0.60191(13) 0.0268(3) 0.0148(6) Uani 1 1 d . . . . .
O4 O 1.13370(16) 0.70430(14) 0.0294(3) 0.0164(7) Uani 1 1 d . . . . .
N1 N 0.95762(18) 0.66090(16) 0.2683(3) 0.0116(7) Uani 1 1 d . . . . .
C1 C 0.8891(2) 0.6768(2) 0.1970(4) 0.0107(9) Uani 1 1 d . . . . .
C2 C 0.9606(2) 0.6137(2) 0.3990(4) 0.0136(9) Uani 1 1 d . . . . .
H1A H 0.917155 0.622323 0.477787 0.016 Uiso 1 1 calc R U . . .
H1B H 1.012046 0.617900 0.457784 0.016 Uiso 1 1 calc R U . . .
C3 C 0.9525(2) 0.5473(2) 0.3389(5) 0.0140(9) Uani 1 1 d . . . . .
H3A H 0.933258 0.520101 0.428092 0.017 Uiso 1 1 calc R U . . .
H3B H 0.913595 0.545281 0.248027 0.017 Uiso 1 1 calc R U . . .
C4 C 1.0280(2) 0.4683(2) 0.2061(5) 0.0143(9) Uani 1 1 d . . . . .
H4A H 0.993323 0.470016 0.108374 0.017 Uiso 1 1 calc R U . . .
H4B H 1.006463 0.436316 0.281104 0.017 Uiso 1 1 calc R U . . .
C5 C 1.1118(2) 0.4521(2) 0.1579(5) 0.0154(9) Uani 1 1 d . . . . .
H5A H 1.146093 0.448685 0.255927 0.018 Uiso 1 1 calc R U . . .
H5B H 1.112707 0.411650 0.100004 0.018 Uiso 1 1 calc R U . . .
C6 C 1.2233(2) 0.4932(2) 0.0151(5) 0.0141(9) Uani 1 1 d . . . . .
H6A H 1.231584 0.455137 -0.050707 0.017 Uiso 1 1 calc R U . . .
H6B H 1.255214 0.489603 0.116236 0.017 Uiso 1 1 calc R U . . .
C7 C 1.2489(2) 0.5494(2) -0.0797(4) 0.0147(9) Uani 1 1 d . . . . .
H7A H 1.301641 0.541665 -0.130618 0.018 Uiso 1 1 calc R U . . .
H7B H 1.209815 0.557974 -0.167547 0.018 Uiso 1 1 calc R U . . .
C8 C 1.2585(2) 0.6588(2) -0.0626(4) 0.0144(9) Uani 1 1 d . . . . .
H8A H 1.290476 0.651880 -0.162580 0.017 Uiso 1 1 calc R U . . .
H8B H 1.286592 0.690283 0.004310 0.017 Uiso 1 1 calc R U . . .
C9 C 1.1780(2) 0.6837(2) -0.1098(5) 0.0148(9) Uani 1 1 d . . . . .
H9A H 1.184934 0.718907 -0.186294 0.018 Uiso 1 1 calc R U . . .
H9B H 1.147389 0.650767 -0.166688 0.018 Uiso 1 1 calc R U . . .
C10 C 1.0747(2) 0.6608(2) 0.0830(4) 0.0140(9) Uani 1 1 d . . . . .
H10A H 1.100089 0.621438 0.118703 0.017 Uiso 1 1 calc R U . . .
H10B H 1.036370 0.651448 -0.005703 0.017 Uiso 1 1 calc R U . . .
C11 C 1.0328(2) 0.6924(2) 0.2246(5) 0.0155(9) Uani 1 1 d . . . . .
H11A H 1.068820 0.692665 0.320426 0.019 Uiso 1 1 calc R U . . .
H11C H 1.021222 0.736164 0.195159 0.019 Uiso 1 1 calc R U . . .

loop_
_atom_site_aniso_label
_atom_site_aniso_U_11
_atom_site_aniso_U_22
_atom_site_aniso_U_33
_atom_site_aniso_U_23
_atom_site_aniso_U_13
_atom_site_aniso_U_12
Ag1 0.0151(2) 0.0121(2) 0.0223(2) -0.00182(13) 0.00644(11) -0.00090(13)
S1 0.0098(4) 0.0108(6) 0.0171(4) 0.0028(3) 0.0006(4) -0.0020(4)
S2 0.0152(5) 0.0137(7) 0.0165(5) 0.0054(4) 0.0039(4) 0.0056(5)
O1 0.0148(14) 0.0119(18) 0.0187(14) 0.0005(12) 0.0013(11) 0.0011(13)
O2 0.0136(14) 0.0109(18) 0.0194(14) 0.0035(12) 0.0017(11) 0.0022(13)
O3 0.0213(15) 0.0086(17) 0.0145(14) -0.0017(12) -0.0004(12) 0.0022(13)
O4 0.0135(14) 0.0143(18) 0.0212(15) -0.0039(12) 0.0085(11) -0.0036(13)
N1 0.0127(16) 0.009(2) 0.0135(15) -0.0003(14) -0.0004(13) -0.0009(15)
C1 0.0129(19) 0.011(3) 0.0086(18) -0.0031(16) 0.0020(15) 0.0018(17)
C2 0.0129(19) 0.017(3) 0.0111(18) 0.0040(17) -0.0012(15) 0.0041(18)
C3 0.0111(18) 0.014(3) 0.0168(19) 0.0044(17) 0.0006(15) 0.0020(18)
C4 0.019(2) 0.010(3) 0.0143(19) -0.0009(16) -0.0030(16) -0.0030(18)
C5 0.022(2) 0.008(2) 0.017(2) 0.0018(17) -0.0057(16) -0.0006(19)
C6 0.014(2) 0.012(3) 0.016(2) -0.0043(18) 0.0018(15) 0.0032(18)
C7 0.016(2) 0.013(3) 0.015(2) -0.0028(17) 0.0015(16) 0.0036(19)
C8 0.018(2) 0.011(3) 0.015(2) -0.0021(17) 0.0044(16) -0.0040(19)
C9 0.017(2) 0.012(3) 0.0158(19) -0.0011(17) 0.0015(17) -0.0032(18)
C10 0.0102(19) 0.009(3) 0.022(2) 0.0007(18) 0.0041(16) -0.0014(18)
C11 0.0121(19) 0.016(3) 0.018(2) -0.0041(18) 0.0003(16) -0.0040(18)

loop_
_atom_type_symbol
_atom_type_description
_atom_type_scat_dispersion_real
_atom_type_scat_dispersion_imag
_atom_type_scat_source
C C 0.0033 0.0016 'International Tables Vol C Tables 4.2.6.8 and 6.1.1.4'
H H 0.0000 0.0000 'International Tables Vol C Tables 4.2.6.8 and 6.1.1.4'
N N 0.0061 0.0033 'International Tables Vol C Tables 4.2.6.8 and 6.1.1.4'
O O 0.0106 0.0060 'International Tables Vol C Tables 4.2.6.8 and 6.1.1.4'
S S 0.1246 0.1234 'International Tables Vol C Tables 4.2.6.8 and 6.1.1.4'
Ag Ag -0.8971 1.1015 'International Tables Vol C Tables 4.2.6.8 and 6.1.1.4'

loop_
_geom_angle_atom_site_label_1
_geom_angle_atom_site_label_2
_geom_angle_atom_site_label_3
_geom_angle
_geom_angle_site_symmetry_1
_geom_angle_site_symmetry_3
_geom_angle_publ_flag
S1 Ag1 S2 139.26(3) 8_756 7_576 ?
S1 Ag1 S1 122.32(4) 8_756 . ?
S2 Ag1 S1 98.09(3) 7_576 . ?
S1 Ag1 Ag1 96.06(3) 8_756 2_665 ?
S2 Ag1 Ag1 70.09(3) 7_576 2_665 ?
S1 Ag1 Ag1 112.85(2) . 2_665 ?
C1 S1 Ag1 96.12(13) . 8_755 ?
C1 S1 Ag1 103.12(13) . . ?
Ag1 S1 Ag1 115.69(4) 8_755 . ?
C1 S2 Ag1 111.03(13) . 7_575 ?
C4 O1 C3 113.1(3) . . ?
C5 O2 C6 112.9(3) . . ?
C8 O3 C7 111.4(3) . . ?
C10 O4 C9 113.6(3) . . ?
C1 N1 C11 120.7(3) . . ?
C1 N1 C2 121.6(3) . . ?
C11 N1 C2 117.6(3) . . ?
N1 C1 S2 120.0(3) . . ?
N1 C1 S1 119.2(3) . . ?
S2 C1 S1 120.7(2) . . ?
N1 C2 C3 114.0(3) . . ?
O1 C3 C2 107.6(3) . . ?
O1 C4 C5 108.1(3) . . ?
O2 C5 C4 107.9(3) . . ?
O2 C6 C7 108.1(3) . . ?
O3 C7 C6 109.6(3) . . ?
O3 C8 C9 113.0(3) . . ?
O4 C9 C8 111.7(3) . . ?
O4 C10 C11 105.1(3) . . ?
N1 C11 C10 112.0(3) . . ?

loop_
_geom_bond_atom_site_label_1
_geom_bond_atom_site_label_2
_geom_bond_distance
_geom_bond_site_symmetry_2
_geom_bond_publ_flag
Ag1 S1 2.4795(10) 8_756 ?
Ag1 S2 2.4925(11) 7_576 ?
Ag1 S1 2.5775(10) . ?
Ag1 Ag1 2.7937(7) 2_665 ?
S1 C1 1.739(4) . ?
S2 C1 1.721(4) . ?
O1 C4 1.426(5) . ?
O1 C3 1.428(4) . ?
O2 C5 1.420(5) . ?
O2 C6 1.426(4) . ?
O3 C8 1.428(5) . ?
O3 C7 1.429(5) . ?
O4 C10 1.429(5) . ?
O4 C9 1.431(5) . ?
N1 C1 1.331(5) . ?
N1 C11 1.472(5) . ?
N1 C2 1.476(5) . ?
C2 C3 1.516(6) . ?
C4 C5 1.498(5) . ?
C6 C7 1.499(6) . ?
C8 C9 1.500(6) . ?
C10 C11 1.518(5) . ?
